data_4508389
loop_
_publ_author_name
'Ivanova, Bojidarka'
'Spiteller, Michael'

_publ_section_title
;
 On the application of the organic barbiturates as NLO materials
;
_journal_name_full 'Crystal Growth and Design'
_journal_page_first 2470
_journal_page_last 2474
_journal_paper_doi 10.1021/cg100284r
_journal_volume 10
_journal_year 2010
_chemical_formula_moiety C12H9N2,C4H3N2O3,O
_chemical_formula_sum 'C16 H12 N4 O4'
_chemical_formula_weight 324.30
_space_group_IT_number 2
_symmetry_cell_setting triclinic
_symmetry_space_group_name_Hall '-P 1'
_symmetry_space_group_name_H-M 'P -1'
_atom_sites_solution_hydrogens geom
_atom_sites_solution_primary direct
_atom_sites_solution_secondary difmap
_audit_creation_method SHELXL-97
_cell_angle_alpha 80.323(10)
_cell_angle_beta 79.526(10)
_cell_angle_gamma 87.818(10)
_cell_formula_units_Z 2
_cell_length_a 7.450(2)
_cell_length_b 9.326(3)
_cell_length_c 10.691(3)
_cell_measurement_temperature 300(2)
_cell_volume 720.0(4)
_computing_cell_refinement 'Bruker SAINT'
_computing_data_collection 'Bruker GIS'
_computing_data_reduction 'Bruker SAINT'
_computing_molecular_graphics 'Bruker APEX2'
_computing_structure_refinement 'SHELXL-97 (Sheldrick, 2008)'
_computing_structure_solution 'SHELXS-97 (Sheldrick, 2008)'
_diffrn_ambient_temperature 300(2)
_diffrn_measured_fraction_theta_full 0.975
_diffrn_measured_fraction_theta_max 0.975
_diffrn_measurement_device_type 'Bruker SMART X2S'
_diffrn_measurement_method '\w scans'
_diffrn_radiation_monochromator 'doubly curved silicon crystal'
_diffrn_radiation_source 'micro-focus sealed tube'
_diffrn_radiation_type MoK\a
_diffrn_radiation_wavelength 0.71073
_diffrn_reflns_av_R_equivalents 0.0672
_diffrn_reflns_av_sigmaI/netI 0.0725
_diffrn_reflns_limit_h_max 8
_diffrn_reflns_limit_h_min -8
_diffrn_reflns_limit_k_max 11
_diffrn_reflns_limit_k_min -11
_diffrn_reflns_limit_l_max 12
_diffrn_reflns_limit_l_min -12
_diffrn_reflns_number 6760
_diffrn_reflns_theta_full 25.21
_diffrn_reflns_theta_max 25.21
_diffrn_reflns_theta_min 1.96
_exptl_absorpt_coefficient_mu 0.111
_exptl_absorpt_correction_T_max 0.9507
_exptl_absorpt_correction_T_min 0.9455
_exptl_absorpt_correction_type multi-scan
_exptl_crystal_colour yellow
_exptl_crystal_density_diffrn 1.496
_exptl_crystal_density_method 'not measured'
_exptl_crystal_description plate
_exptl_crystal_F_000 336
_exptl_crystal_size_max 0.51
_exptl_crystal_size_mid 0.50
_exptl_crystal_size_min 0.46
_refine_diff_density_max 0.511
_refine_diff_density_min -0.278
_refine_diff_density_rms 0.086
_refine_ls_extinction_coef 0.081(14)
_refine_ls_extinction_expression Fc^*^=kFc[1+0.001xFc^2^\l^3^/sin(2\q)]^-1/4^
_refine_ls_extinction_method SHELXL
_refine_ls_goodness_of_fit_ref 1.137
_refine_ls_hydrogen_treatment constr
_refine_ls_matrix_type full
_refine_ls_number_parameters 218
_refine_ls_number_reflns 2529
_refine_ls_number_restraints 0
_refine_ls_restrained_S_all 1.137
_refine_ls_R_factor_all 0.0809
_refine_ls_R_factor_gt 0.0588
_refine_ls_shift/su_max 0.001
_refine_ls_shift/su_mean 0.000
_refine_ls_structure_factor_coef Fsqd
_refine_ls_weighting_details 'calc w=1/[\s^2^(Fo^2^)+(0.1063P)^2^+0.0000P] where P=(Fo^2^+2Fc^2^)/3'
_refine_ls_weighting_scheme calc
_refine_ls_wR_factor_gt 0.1740
_refine_ls_wR_factor_ref 0.1941
_reflns_number_gt 1848
_reflns_number_total 2529
_reflns_threshold_expression >2sigma(I)
_cod_data_source_file Struct-64.cif
_cod_data_source_block bi64
_cod_depositor_comments
;
The following automatic conversions were performed:

'_symmetry_cell_setting' value 'Triclinic' changed to 'triclinic'
according to the built-in table from CIF Core dictionary named
'cif_core.dic' version 2.4.1 from 2010-06-29.

Automatic conversion script
Id: cif_fix_values 1891 2012-01-12 08:04:46Z andrius 
;
_cod_database_code 4508389

loop_
_symmetry_equiv_pos_as_xyz
'x, y, z'
'-x, -y, -z'

loop_
_atom_site_label
_atom_site_type_symbol
_atom_site_fract_x
_atom_site_fract_y
_atom_site_fract_z
_atom_site_U_iso_or_equiv
_atom_site_adp_type
_atom_site_occupancy
_atom_site_symmetry_multiplicity
_atom_site_calc_flag
_atom_site_refinement_flags
O1S O 0.1181(3) 0.2485(2) 0.2128(2) 0.0688(7) Uani 1 1 d .
O1 O -0.2438(3) 0.9356(2) 0.34259(17) 0.0548(6) Uani 1 1 d .
O2 O -0.0682(3) 0.4696(2) 0.33515(17) 0.0452(6) Uani 1 1 d .
O3 O 0.0840(3) 0.8308(2) -0.03221(16) 0.0517(6) Uani 1 1 d .
N1 N -0.1552(3) 0.7027(2) 0.33299(19) 0.0381(6) Uani 1 1 d .
H1 H -0.2093 0.6768 0.4114 0.046 Uiso 1 1 calc R
N2 N -0.0776(3) 0.8796(2) 0.15641(19) 0.0380(6) Uani 1 1 d .
H2 H -0.0794 0.9692 0.1204 0.046 Uiso 1 1 calc R
N5 N 0.3754(3) 0.4072(2) 0.40665(19) 0.0369(6) Uani 1 1 d .
C16 C 0.4176(3) 0.5236(3) 0.3116(2) 0.0332(6) Uani 1 1 d .
C15 C 0.3469(3) 0.6646(3) 0.3336(2) 0.0316(6) Uani 1 1 d .
N6 N 0.2390(3) 0.6802(2) 0.44785(19) 0.0358(6) Uani 1 1 d .
H6 H 0.2104 0.6040 0.5048 0.043 Uiso 1 1 calc R
C1 C -0.1643(4) 0.8457(3) 0.2809(2) 0.0377(7) Uani 1 1 d .
C2 C -0.0660(3) 0.5961(3) 0.2697(2) 0.0340(6) Uani 1 1 d .
C3 C 0.0133(3) 0.7809(3) 0.0831(2) 0.0364(7) Uani 1 1 d .
C4 C 0.0176(4) 0.6385(3) 0.1424(2) 0.0376(7) Uani 1 1 d .
H4 H 0.0776 0.5692 0.0964 0.045 Uiso 1 1 calc R
C5 C 0.5691(4) 0.2632(3) 0.2705(3) 0.0460(8) Uani 1 1 d .
H5 H 0.6213 0.1727 0.2606 0.055 Uiso 1 1 calc R
C6 C 0.4492(4) 0.2813(3) 0.3837(3) 0.0418(7) Uani 1 1 d .
H6A H 0.4197 0.1997 0.4466 0.050 Uiso 1 1 calc R
C7 C 0.3880(3) 0.7879(3) 0.2410(2) 0.0380(7) Uani 1 1 d .
C8 C 0.3186(4) 0.9216(3) 0.2695(3) 0.0461(7) Uani 1 1 d .
H8 H 0.3427 1.0049 0.2079 0.055 Uiso 1 1 calc R
C9 C 0.2155(4) 0.9316(3) 0.3868(3) 0.0471(7) Uani 1 1 d .
H9 H 0.1725 1.0215 0.4066 0.057 Uiso 1 1 calc R
C10 C 0.6082(3) 0.3790(3) 0.1756(3) 0.0450(7) Uani 1 1 d .
H10 H 0.6852 0.3678 0.0989 0.054 Uiso 1 1 calc R
C11 C 0.5329(3) 0.5156(3) 0.1928(2) 0.0378(7) Uani 1 1 d .
C12 C 0.1762(4) 0.8091(3) 0.4744(3) 0.0421(7) Uani 1 1 d .
H12 H 0.1045 0.8153 0.5542 0.050 Uiso 1 1 calc R
C13 C 0.5020(4) 0.7717(3) 0.1201(3) 0.0471(7) Uani 1 1 d .
H13 H 0.5287 0.8526 0.0561 0.056 Uiso 1 1 calc R
C14 C 0.5698(4) 0.6410(3) 0.0989(2) 0.0457(7) Uani 1 1 d .
H14 H 0.6433 0.6330 0.0202 0.055 Uiso 1 1 calc R

loop_
_atom_site_aniso_label
_atom_site_aniso_U_11
_atom_site_aniso_U_22
_atom_site_aniso_U_33
_atom_site_aniso_U_23
_atom_site_aniso_U_13
_atom_site_aniso_U_12
O1S 0.0746(16) 0.0589(15) 0.0745(16) -0.0191(12) -0.0149(12) 0.0213(12)
O1 0.0773(15) 0.0365(12) 0.0426(11) -0.0106(9) 0.0107(10) 0.0147(10)
O2 0.0554(12) 0.0350(12) 0.0383(11) -0.0021(8) 0.0041(9) 0.0107(9)
O3 0.0692(14) 0.0397(12) 0.0367(11) -0.0030(9) 0.0106(9) 0.0102(10)
N1 0.0468(13) 0.0347(13) 0.0281(11) -0.0051(9) 0.0040(9) 0.0076(10)
N2 0.0473(14) 0.0305(13) 0.0329(12) -0.0055(9) 0.0007(10) 0.0072(10)
N5 0.0378(13) 0.0355(13) 0.0372(12) -0.0082(10) -0.0058(9) 0.0067(10)
C16 0.0290(13) 0.0366(16) 0.0347(14) -0.0077(12) -0.0064(11) 0.0038(11)
C15 0.0290(13) 0.0347(15) 0.0312(13) -0.0058(11) -0.0063(10) 0.0022(11)
N6 0.0353(12) 0.0351(13) 0.0354(12) -0.0060(10) -0.0034(9) 0.0055(10)
C1 0.0450(15) 0.0323(16) 0.0326(14) -0.0053(11) 0.0000(11) 0.0059(12)
C2 0.0316(13) 0.0325(16) 0.0375(14) -0.0075(12) -0.0048(11) 0.0042(11)
C3 0.0369(15) 0.0403(16) 0.0300(14) -0.0081(12) 0.0000(11) 0.0056(12)
C4 0.0419(15) 0.0325(15) 0.0345(14) -0.0071(11) 0.0025(11) 0.0085(12)
C5 0.0422(16) 0.0451(18) 0.0530(18) -0.0193(14) -0.0062(13) 0.0118(13)
C6 0.0436(16) 0.0373(17) 0.0448(16) -0.0115(12) -0.0060(12) 0.0084(13)
C7 0.0376(15) 0.0395(17) 0.0364(14) -0.0037(12) -0.0080(11) 0.0011(12)
C8 0.0502(17) 0.0358(17) 0.0491(17) 0.0013(13) -0.0090(13) 0.0037(13)
C9 0.0530(18) 0.0332(16) 0.0533(18) -0.0048(13) -0.0090(14) 0.0102(13)
C10 0.0372(16) 0.0563(19) 0.0422(16) -0.0196(15) 0.0006(12) 0.0069(14)
C11 0.0318(14) 0.0494(18) 0.0327(14) -0.0122(13) -0.0033(11) 0.0043(12)
C12 0.0436(16) 0.0372(16) 0.0439(16) -0.0100(13) -0.0032(12) 0.0116(12)
C13 0.0489(17) 0.0501(19) 0.0369(15) 0.0017(13) -0.0016(12) -0.0015(14)
C14 0.0398(16) 0.060(2) 0.0338(15) -0.0091(14) 0.0022(12) 0.0025(14)

loop_
_atom_type_symbol
_atom_type_description
_atom_type_scat_dispersion_real
_atom_type_scat_dispersion_imag
_atom_type_scat_source
C C 0.0033 0.0016 'International Tables Vol C Tables 4.2.6.8 and 6.1.1.4'
H H 0.0000 0.0000 'International Tables Vol C Tables 4.2.6.8 and 6.1.1.4'
N N 0.0061 0.0033 'International Tables Vol C Tables 4.2.6.8 and 6.1.1.4'
O O 0.0106 0.0060 'International Tables Vol C Tables 4.2.6.8 and 6.1.1.4'

loop_
_geom_angle_atom_site_label_1
_geom_angle_atom_site_label_2
_geom_angle_atom_site_label_3
_geom_angle
C1 N1 C2 125.0(2)
C1 N1 H1 117.5
C2 N1 H1 117.5
C1 N2 C3 125.1(2)
C1 N2 H2 117.5
C3 N2 H2 117.5
C6 N5 C16 116.7(2)
N5 C16 C11 123.7(2)
N5 C16 C15 118.9(2)
C11 C16 C15 117.3(2)
N6 C15 C7 118.3(2)
N6 C15 C16 120.1(2)
C7 C15 C16 121.5(2)
C12 N6 C15 122.3(2)
C12 N6 H6 118.9
C15 N6 H6 118.9
O1 C1 N1 122.0(2)
O1 C1 N2 123.3(2)
N1 C1 N2 114.7(2)
O2 C2 N1 115.9(2)
O2 C2 C4 127.0(2)
N1 C2 C4 117.1(2)
O3 C3 C4 126.3(2)
O3 C3 N2 116.8(2)
C4 C3 N2 116.9(2)
C3 C4 C2 121.2(2)
C3 C4 H4 119.4
C2 C4 H4 119.4
C10 C5 C6 119.2(3)
C10 C5 H5 120.4
C6 C5 H5 120.4
N5 C6 C5 123.8(3)
N5 C6 H6A 118.1
C5 C6 H6A 118.1
C15 C7 C8 118.6(2)
C15 C7 C13 118.5(2)
C8 C7 C13 122.9(2)
C9 C8 C7 120.6(3)
C9 C8 H8 119.7
C7 C8 H8 119.7
C12 C9 C8 119.3(3)
C12 C9 H9 120.4
C8 C9 H9 120.4
C5 C10 C11 120.0(2)
C5 C10 H10 120.0
C11 C10 H10 120.0
C10 C11 C14 123.0(2)
C10 C11 C16 116.6(2)
C14 C11 C16 120.4(2)
N6 C12 C9 120.9(2)
N6 C12 H12 119.6
C9 C12 H12 119.6
C14 C13 C7 120.5(3)
C14 C13 H13 119.7
C7 C13 H13 119.7
C13 C14 C11 121.7(2)
C13 C14 H14 119.1
C11 C14 H14 119.1

loop_
_geom_bond_atom_site_label_1
_geom_bond_atom_site_label_2
_geom_bond_distance
O1 C1 1.222(3)
O2 C2 1.266(3)
O3 C3 1.267(3)
N1 C1 1.360(3)
N1 C2 1.378(3)
N1 H1 0.8600
N2 C1 1.361(3)
N2 C3 1.386(3)
N2 H2 0.8600
N5 C6 1.319(3)
N5 C16 1.360(3)
C16 C11 1.409(3)
C16 C15 1.438(3)
C15 N6 1.361(3)
C15 C7 1.389(4)
N6 C12 1.330(3)
N6 H6 0.8600
C2 C4 1.387(4)
C3 C4 1.374(4)
C4 H4 0.9300
C5 C10 1.352(4)
C5 C6 1.399(4)
C5 H5 0.9300
C6 H6A 0.9300
C7 C8 1.392(4)
C7 C13 1.439(4)
C8 C9 1.362(4)
C8 H8 0.9300
C9 C12 1.354(4)
C9 H9 0.9300
C10 C11 1.400(4)
C10 H10 0.9300
C11 C14 1.407(4)
C12 H12 0.9300
C13 C14 1.340(4)
C13 H13 0.9300
C14 H14 0.9300
